data_9014169
loop_
_publ_author_name
'Warren, B.'
'Burwell, J.'

_publ_section_title
;
 The structure of rhombic sulphur
 _cod_database_code 1011160
;
_journal_name_full 'Journal of Chemical Physics'
_journal_page_first 6
_journal_page_last 8
_journal_paper_doi 10.1063/1.1749557
_journal_volume 3
_journal_year 1935
_chemical_formula_sum S8
_chemical_name_mineral Sulfur
_space_group_IT_number 70
_symmetry_space_group_name_Hall 'F 2 2 -1d'
_symmetry_space_group_name_H-M 'F d d d :1'
_cell_angle_alpha 90
_cell_angle_beta 90
_cell_angle_gamma 90
_cell_length_a 10.48
_cell_length_b 12.92
_cell_length_c 24.54999
_cell_formula_units_Z 16
_cell_volume 3324.108
_database_code_amcsd 0018039
_exptl_crystal_density_diffrn 2.050
_cod_duplicate_entry 1011160
_cod_depositor_comments
;

2024-06-04
Z value and formula fixed to values more according to usual
chemical conventions.                 miguel
;
_cod_original_formula_sum S
_cod_original_formula_units_Z 128
_cod_original_sg_symbol_H-M 'F d d d'
_cod_database_code 9014169

loop_
_space_group_symop_operation_xyz
x,y,z
x,1/2+y,1/2+z
1/2+x,y,1/2+z
1/2+x,1/2+y,z
3/4+x,1/4-y,3/4+z
3/4+x,3/4-y,1/4+z
1/4+x,1/4-y,1/4+z
1/4+x,3/4-y,3/4+z
-x,y,-z
-x,1/2+y,1/2-z
1/2-x,y,1/2-z
1/2-x,1/2+y,-z
1/4-x,3/4+y,3/4+z
1/4-x,1/4+y,1/4+z
3/4-x,3/4+y,1/4+z
3/4-x,1/4+y,3/4+z
x,-y,-z
x,1/2-y,1/2-z
1/2+x,-y,1/2-z
1/2+x,1/2-y,-z
3/4+x,3/4+y,1/4-z
3/4+x,1/4+y,3/4-z
1/4+x,3/4+y,3/4-z
1/4+x,1/4+y,1/4-z
-x,-y,z
-x,1/2-y,1/2+z
1/2-x,-y,1/2+z
1/2-x,1/2-y,z
1/4-x,1/4-y,1/4-z
1/4-x,3/4-y,3/4-z
3/4-x,1/4-y,3/4-z
3/4-x,3/4-y,1/4-z

loop_
_atom_site_label
_atom_site_fract_x
_atom_site_fract_y
_atom_site_fract_z
S1 -0.01700 0.08300 0.07200
S2 -0.09400 0.16100 0.20000
S3 -0.16700 0.10500 0.12500
S4 -0.09400 0.02800 0.25000

loop_
_cod_related_entry_id
_cod_related_entry_database
_cod_related_entry_code
1 AMCSD 0018039
